data_4347258
loop_
_publ_author_name
'Dar, Aijaz A.'
'Bhat, Gulzar A.'
'Murugavel, Ramaswamy'

_publ_section_title
;
 Dimensionality Alteration and Intra- versus Inter-SBU Void Encapsulation
 in Zinc Phosphate Frameworks.
;
_journal_issue 11
_journal_name_full 'Inorganic chemistry'
_journal_page_first 5180
_journal_page_last 5190
_journal_paper_doi 10.1021/acs.inorgchem.5b02949
_journal_volume 55
_journal_year 2016
_chemical_formula_moiety 'C82 H89 N4 O20 P4 Zn4'
_chemical_formula_sum 'C82 H89 N4 O20 P4 Zn4'
_chemical_formula_weight 1835.93
_space_group_IT_number 2
_space_group_name_Hall '-P 1'
_space_group_name_H-M_alt 'P -1'
_symmetry_cell_setting triclinic
_symmetry_space_group_name_H-M 'P -1'
_atom_sites_solution_hydrogens geom
_atom_sites_solution_primary direct
_atom_sites_solution_secondary difmap
_audit_creation_method SHELXL-97
_cell_angle_alpha 102.690(6)
_cell_angle_beta 102.475(2)
_cell_angle_gamma 109.882(6)
_cell_formula_units_Z 2
_cell_length_a 15.121(7)
_cell_length_b 15.009(7)
_cell_length_c 21.587(9)
_cell_measurement_reflns_used 31359
_cell_measurement_temperature 150(2)
_cell_measurement_theta_max 25.00
_cell_measurement_theta_min 2.59
_cell_volume 4263(3)
_computing_structure_refinement 'SHELXL-97 (Sheldrick, 1997)'
_diffrn_ambient_temperature 150(2)
_diffrn_measured_fraction_theta_full 0.986
_diffrn_measured_fraction_theta_max 0.986
_diffrn_measurement_device_type 'Rigaku Saturn724+'
_diffrn_radiation_monochromator graphite
_diffrn_radiation_source 'fine-focus sealed tube'
_diffrn_radiation_type MoK\a
_diffrn_radiation_wavelength 0.71075
_diffrn_reflns_av_R_equivalents 0.0384
_diffrn_reflns_av_sigmaI/netI 0.0643
_diffrn_reflns_limit_h_max 17
_diffrn_reflns_limit_h_min -17
_diffrn_reflns_limit_k_max 12
_diffrn_reflns_limit_k_min -17
_diffrn_reflns_limit_l_max 25
_diffrn_reflns_limit_l_min -25
_diffrn_reflns_number 31359
_diffrn_reflns_theta_full 25.00
_diffrn_reflns_theta_max 25.00
_diffrn_reflns_theta_min 2.59
_exptl_absorpt_coefficient_mu 1.258
_exptl_absorpt_correction_T_max 0.7870
_exptl_absorpt_correction_T_min 0.7870
_exptl_absorpt_correction_type multi-scan
_exptl_absorpt_process_details 'NUMABS (Rigaku, 1999)'
_exptl_crystal_colour colorless
_exptl_crystal_density_diffrn 1.430
_exptl_crystal_density_method 'not measured'
_exptl_crystal_description spindle
_exptl_crystal_F_000 1898
_exptl_crystal_size_max 0.18
_exptl_crystal_size_mid 0.14
_exptl_crystal_size_min 0.10
_refine_diff_density_max 1.469
_refine_diff_density_min -1.191
_refine_diff_density_rms 0.192
_refine_ls_extinction_method none
_refine_ls_goodness_of_fit_ref 1.170
_refine_ls_hydrogen_treatment mixed
_refine_ls_matrix_type full
_refine_ls_number_parameters 1037
_refine_ls_number_reflns 14780
_refine_ls_number_restraints 710
_refine_ls_restrained_S_all 1.147
_refine_ls_R_factor_all 0.1100
_refine_ls_R_factor_gt 0.0770
_refine_ls_shift/su_max 0.000
_refine_ls_shift/su_mean 0.000
_refine_ls_structure_factor_coef Fsqd
_refine_ls_weighting_details 'calc w=1/[\s^2^(Fo^2^)+(0.2000P)^2^+0.0000P] where P=(Fo^2^+2Fc^2^)/3'
_refine_ls_weighting_scheme calc
_refine_ls_wR_factor_gt 0.2357
_refine_ls_wR_factor_ref 0.3148
_reflns_number_gt 10727
_reflns_number_total 14780
_reflns_threshold_expression >2sigma(I)
_cod_data_source_file ic5b02949_si_002.cif
_cod_data_source_block ajz484
_cod_depositor_comments
;
The following automatic conversions were performed:

data item '_exptl_absorpt_correction_type' value 'Multi-scan' was
changed to 'multi-scan' in accordance with the
/home/saulius/struct/COD-crude-data/automatic-downloads/DataCite-retrospective/ACS/depositions/lib/dictionaries/cif_core.dic
dictionary named 'cif_core.dic' version 2.4.2 last updated on
2011-04-26.

Automatic conversion script
Id: cif_fix_values 6909 2019-04-08 15:41:33Z antanas 
;
_cod_database_code 4347258

loop_
_symmetry_equiv_pos_as_xyz
'x, y, z'
'-x, -y, -z'

loop_
_atom_site_label
_atom_site_type_symbol
_atom_site_fract_x
_atom_site_fract_y
_atom_site_fract_z
_atom_site_U_iso_or_equiv
_atom_site_adp_type
_atom_site_occupancy
_atom_site_symmetry_multiplicity
_atom_site_calc_flag
_atom_site_refinement_flags
_atom_site_disorder_assembly
_atom_site_disorder_group
Zn3 Zn 0.44558(5) 0.51565(6) 0.14104(4) 0.0277(2) Uani 1 1 d U . .
Zn1 Zn 0.48298(6) 0.78704(6) 0.28137(4) 0.0312(2) Uani 1 1 d U . .
Zn4 Zn 0.20970(5) 0.51664(6) 0.21466(4) 0.0307(2) Uani 1 1 d U . .
Zn2 Zn 0.47422(5) 0.55027(6) 0.35641(4) 0.0293(2) Uani 1 1 d U . .
P3 P 0.32713(13) 0.64064(14) 0.13277(9) 0.0313(4) Uani 1 1 d U . .
P4 P 0.35479(13) 0.67528(14) 0.36293(9) 0.0309(4) Uani 1 1 d U . .
P1 P 0.60820(12) 0.66479(13) 0.27361(9) 0.0305(4) Uani 1 1 d U . .
P2 P 0.32435(13) 0.38572(13) 0.22418(9) 0.0304(4) Uani 1 1 d U . .
O2 O 0.6027(3) 0.7664(4) 0.2940(3) 0.0402(12) Uani 1 1 d U . .
O3 O 0.5637(4) 0.5952(4) 0.3104(3) 0.0468(13) Uani 1 1 d U . .
O5 O 0.3053(3) 0.2695(3) 0.2035(2) 0.0338(11) Uani 1 1 d U . .
O7 O 0.3944(4) 0.4283(4) 0.1895(3) 0.0484(13) Uani 1 1 d U . .
O18 O 0.4781(3) 0.4366(4) 0.0701(2) 0.0435(14) Uani 1 1 d U . .
O13 O 0.2397(4) 0.5840(4) 0.1512(3) 0.0449(13) Uani 1 1 d U . .
O12 O 0.5532(4) 0.5205(4) 0.4288(2) 0.0442(13) Uani 1 1 d U . .
O17 O 0.2664(4) 0.5957(4) 0.3078(2) 0.0368(11) Uani 1 1 d U . .
O8 O 0.2263(4) 0.3927(4) 0.2036(3) 0.0412(12) Uani 1 1 d U . .
O10 O 0.4054(4) 0.7296(4) 0.1893(3) 0.0439(13) Uani 1 1 d U . .
O4 O 0.5725(3) 0.6168(4) 0.1982(2) 0.0363(11) Uani 1 1 d U . .
O6 O 0.3732(4) 0.4239(4) 0.3004(2) 0.0381(11) Uani 1 1 d U . .
O11 O 0.3652(4) 0.5717(4) 0.0959(3) 0.0415(12) Uani 1 1 d U . .
O16 O 0.4230(4) 0.6361(4) 0.4005(2) 0.0423(12) Uani 1 1 d U . .
O19 O 0.7985(8) 0.3477(6) 0.3054(5) 0.110(3) Uani 1 1 d U . .
O15 O 0.4117(4) 0.7622(4) 0.3432(3) 0.0485(13) Uani 1 1 d U . .
O1 O 0.7242(3) 0.6835(4) 0.2949(2) 0.0327(11) Uani 1 1 d U . .
O9 O 0.2865(4) 0.6816(4) 0.0756(2) 0.0369(11) Uani 1 1 d U . .
O14 O 0.3122(3) 0.7190(4) 0.4197(2) 0.0372(11) Uani 1 1 d U . .
O20 O 0.6485(5) 0.1817(8) 0.1809(5) 0.111(3) Uani 1 1 d U . .
N4 N 0.5695(4) 0.4401(4) 0.0892(3) 0.0357(14) Uani 1 1 d U . .
N3 N 0.5530(5) 0.4291(4) 0.4110(3) 0.0382(14) Uani 1 1 d U . .
N2 N 0.0623(4) 0.4889(5) 0.1886(3) 0.0367(14) Uani 1 1 d U . .
N1 N 0.5134(5) 0.9358(5) 0.3073(3) 0.0401(14) Uani 1 1 d U . .
C48 C 0.1868(14) 0.9170(12) 0.3472(9) 0.158(8) Uani 1 1 d U . .
H48A H 0.1382 0.8722 0.3038 0.237 Uiso 1 1 calc R . .
H48B H 0.2344 0.9748 0.3409 0.237 Uiso 1 1 calc R . .
H48C H 0.1526 0.9397 0.3769 0.237 Uiso 1 1 calc R . .
C31 C 0.1358(7) 0.7358(8) 0.1097(5) 0.062(3) Uani 1 1 d U . .
H31 H 0.1394 0.6693 0.0967 0.074 Uiso 1 1 calc R . .
C25 C 0.3024(6) 0.7835(5) 0.0877(4) 0.0397(17) Uani 1 1 d U . .
C67 C 0.5508(5) 0.2411(5) 0.3732(4) 0.0386(17) Uani 1 1 d U . .
C65 C 0.5693(6) 0.3961(6) 0.3522(4) 0.0413(17) Uani 1 1 d U . .
H65 H 0.5822 0.4376 0.3249 0.050 Uiso 1 1 calc R . .
C20 C 0.2588(7) 0.1335(7) 0.0041(4) 0.059(2) Uani 1 1 d U . .
H20A H 0.2980 0.1736 -0.0184 0.088 Uiso 1 1 calc R . .
H20B H 0.1928 0.0890 -0.0276 0.088 Uiso 1 1 calc R . .
H20C H 0.2921 0.0936 0.0205 0.088 Uiso 1 1 calc R . .
C1 C 0.8035(5) 0.7746(6) 0.3267(4) 0.0381(17) Uani 1 1 d U . .
C80 C 0.6048(6) 0.4227(6) 0.1469(3) 0.0403(18) Uani 1 1 d U . .
H80 H 0.5643 0.4049 0.1740 0.048 Uiso 1 1 calc R . .
C27 C 0.3976(7) 0.9489(7) 0.0943(5) 0.060(2) Uani 1 1 d U . .
H27 H 0.4544 0.9965 0.0901 0.072 Uiso 1 1 calc R . .
C47 C 0.3102(11) 0.9337(9) 0.4418(5) 0.103(5) Uani 1 1 d U . .
H47A H 0.3521 0.9915 0.4322 0.155 Uiso 1 1 calc R . .
H47B H 0.3522 0.9079 0.4671 0.155 Uiso 1 1 calc R . .
H47C H 0.2711 0.9539 0.4683 0.155 Uiso 1 1 calc R . .
C18 C 0.1907(5) 0.1485(6) 0.0997(4) 0.0423(18) Uani 1 1 d U . .
C14 C 0.1617(6) 0.1419(5) 0.2071(4) 0.0412(17) Uani 1 1 d U . .
C76 C 0.8655(5) 0.4636(6) 0.1476(4) 0.0382(17) Uani 1 1 d U . .
C78 C 0.9206(5) 0.5021(6) 0.2144(4) 0.0425(18) Uani 1 1 d U . .
H78 H 0.8912 0.5190 0.2474 0.051 Uiso 1 1 calc R . .
C37 C 0.2111(5) 0.6946(6) 0.4069(3) 0.0354(16) Uani 1 1 d U . .
C75 C 0.7598(5) 0.4505(6) 0.1265(4) 0.0402(17) Uani 1 1 d U . .
C13 C 0.2170(5) 0.1874(5) 0.1697(3) 0.0323(15) Uani 1 1 d U . .
C32 C 0.1325(12) 0.7560(14) 0.1797(7) 0.120(5) Uani 1 1 d U . .
H32A H 0.1954 0.7639 0.2097 0.181 Uiso 1 1 calc R . .
H32B H 0.0780 0.6999 0.1822 0.181 Uiso 1 1 calc R . .
H32C H 0.1221 0.8174 0.1931 0.181 Uiso 1 1 calc R . .
C81 C 0.0077(6) 0.4499(6) 0.1227(4) 0.0445(18) Uani 1 1 d U . .
C66 C 0.5666(6) 0.3002(5) 0.3332(3) 0.0380(17) Uani 1 1 d U . .
H66 H 0.5759 0.2754 0.2917 0.046 Uiso 1 1 calc R . .
C39 C 0.0756(8) 0.7446(10) 0.3805(4) 0.073(3) Uani 1 1 d U . .
H39 H 0.0489 0.7894 0.3682 0.088 Uiso 1 1 calc R . .
C79 C 0.6987(5) 0.4317(6) 0.1641(4) 0.0412(18) Uani 1 1 d U . .
H79 H 0.7245 0.4242 0.2059 0.049 Uiso 1 1 calc R . .
C33 C 0.0416(8) 0.7251(10) 0.0638(6) 0.090(4) Uani 1 1 d U . .
H33A H 0.0452 0.7139 0.0181 0.135 Uiso 1 1 calc R . .
H33B H 0.0309 0.7862 0.0780 0.135 Uiso 1 1 calc R . .
H33C H -0.0135 0.6681 0.0650 0.135 Uiso 1 1 calc R . .
C19 C 0.2487(6) 0.2012(6) 0.0617(3) 0.0436(19) Uani 1 1 d U . .
H19 H 0.3170 0.2447 0.0933 0.052 Uiso 1 1 calc R . .
C35 C 0.5649(8) 0.8818(11) 0.1131(5) 0.099(5) Uani 1 1 d U . .
H35A H 0.6146 0.8596 0.1010 0.149 Uiso 1 1 calc R . .
H35B H 0.5637 0.8776 0.1576 0.149 Uiso 1 1 calc R . .
H35C H 0.5818 0.9511 0.1135 0.149 Uiso 1 1 calc R . .
C9 C 0.7271(8) 0.8062(10) 0.4659(5) 0.084(4) Uani 1 1 d U . .
H9A H 0.6940 0.7698 0.4927 0.126 Uiso 1 1 calc R . .
H9B H 0.6772 0.8074 0.4290 0.126 Uiso 1 1 calc R . .
H9C H 0.7714 0.8748 0.4942 0.126 Uiso 1 1 calc R . .
C68 C 0.5395(5) 0.1350(5) 0.3499(4) 0.0374(16) Uani 1 1 d U . .
C62 C 0.8387(8) 0.2387(9) 0.3911(5) 0.071(3) Uani 1 1 d U . .
H62 H 0.8625 0.3093 0.4094 0.085 Uiso 1 1 calc R . .
C43 C 0.1948(7) 0.5370(6) 0.4370(4) 0.051(2) Uani 1 1 d U . .
H43 H 0.2663 0.5634 0.4398 0.061 Uiso 1 1 calc R . .
C57 C 0.7932(7) 0.1941(7) 0.3251(5) 0.061(2) Uani 1 1 d U . .
C77 C 0.9095(5) 0.4350(7) 0.1005(4) 0.053(2) Uani 1 1 d U . .
H77 H 0.8725 0.4058 0.0542 0.064 Uiso 1 1 calc R . .
C69 C 0.4957(6) 0.0766(6) 0.2830(4) 0.0442(18) Uani 1 1 d U . .
H69 H 0.4748 0.1047 0.2502 0.053 Uiso 1 1 calc R . .
C63 C 0.4825(6) 0.9769(5) 0.2640(3) 0.0366(16) Uani 1 1 d U . .
C53 C 0.9750(6) 0.2389(7) 0.1688(5) 0.055(2) Uani 1 1 d U . .
H53 H 1.0441 0.2673 0.1921 0.066 Uiso 1 1 calc R . .
C38 C 0.1795(7) 0.7666(8) 0.3900(4) 0.058(2) Uani 1 1 d U . .
C16 C 0.0520(5) 0.0109(6) 0.1057(4) 0.0420(18) Uani 1 1 d U . .
H16 H -0.0037 -0.0512 0.0838 0.050 Uiso 1 1 calc R . .
C2 C 0.8508(5) 0.8212(7) 0.2874(4) 0.049(2) Uani 1 1 d U A .
C6 C 0.8399(6) 0.8094(6) 0.3958(4) 0.048(2) Uani 1 1 d U . .
C46 C 0.2452(9) 0.8576(7) 0.3806(6) 0.071(3) Uani 1 1 d U . .
H46 H 0.2850 0.8397 0.3524 0.085 Uiso 1 1 calc R . .
C70 C 0.5725(6) 0.0928(5) 0.3963(4) 0.0449(19) Uani 1 1 d U . .
H70 H 0.6038 0.1311 0.4423 0.054 Uiso 1 1 calc R . .
C26 C 0.3872(6) 0.8502(6) 0.0811(4) 0.0455(19) Uani 1 1 d U . .
C73 C 0.6260(5) 0.4603(7) 0.0487(4) 0.050(2) Uani 1 1 d U . .
H73 H 0.6002 0.4712 0.0082 0.060 Uiso 1 1 calc R . .
C51 C 0.8086(6) 0.2046(6) 0.1701(4) 0.0470(19) Uani 1 1 d U . .
C42 C 0.1526(6) 0.6116(6) 0.4170(4) 0.048(2) Uani 1 1 d U . .
C24 C 0.2856(9) 0.1797(11) 0.3169(6) 0.105(5) Uani 1 1 d U . .
H24A H 0.3048 0.2113 0.3654 0.158 Uiso 1 1 calc R . .
H24B H 0.3397 0.2121 0.3005 0.158 Uiso 1 1 calc R . .
H24C H 0.2722 0.1086 0.3072 0.158 Uiso 1 1 calc R . .
C71 C 0.5384(6) 0.2812(6) 0.4354(4) 0.0468(19) Uani 1 1 d U . .
H71 H 0.5301 0.2437 0.4655 0.056 Uiso 1 1 calc R . .
C64 C 0.5583(7) 0.9921(6) 0.3736(4) 0.054(2) Uani 1 1 d U . .
C52 C 0.9094(6) 0.2449(7) 0.2024(4) 0.049(2) Uani 1 1 d U . .
H52 H 0.9338 0.2778 0.2494 0.059 Uiso 1 1 calc R . .
C45 C 0.1900(8) 0.5336(7) 0.5075(5) 0.069(3) Uani 1 1 d U . .
H45A H 0.2168 0.4865 0.5196 0.103 Uiso 1 1 calc R . .
H45B H 0.1210 0.5117 0.5071 0.103 Uiso 1 1 calc R . .
H45C H 0.2294 0.6004 0.5403 0.103 Uiso 1 1 calc R . .
C23 C 0.1119(10) 0.1574(9) 0.3129(5) 0.095(4) Uani 1 1 d U . .
H23A H 0.0559 0.1689 0.2891 0.142 Uiso 1 1 calc R . .
H23B H 0.1347 0.1961 0.3605 0.142 Uiso 1 1 calc R . .
H23C H 0.0908 0.0861 0.3079 0.142 Uiso 1 1 calc R . .
C44 C 0.1424(11) 0.4334(8) 0.3831(5) 0.098(5) Uani 1 1 d U . .
H44A H 0.1707 0.3882 0.3967 0.148 Uiso 1 1 calc R . .
H44B H 0.1518 0.4395 0.3405 0.148 Uiso 1 1 calc R . .
H44C H 0.0714 0.4065 0.3778 0.148 Uiso 1 1 calc R . .
C58 C 0.7586(7) 0.0918(7) 0.2954(4) 0.056(2) Uani 1 1 d U . .
H58 H 0.7276 0.0629 0.2484 0.067 Uiso 1 1 calc R . .
C17 C 0.1072(5) 0.0581(6) 0.0674(4) 0.0456(19) Uani 1 1 d U . .
H17 H 0.0875 0.0283 0.0203 0.055 Uiso 1 1 calc R . .
C29 C 0.2477(8) 0.9122(8) 0.1205(5) 0.062(3) Uani 1 1 d U . .
H29 H 0.2035 0.9352 0.1372 0.075 Uiso 1 1 calc R . .
C74 C 0.7196(5) 0.4648(6) 0.0667(4) 0.0422(18) Uani 1 1 d U . .
H74 H 0.7586 0.4780 0.0380 0.051 Uiso 1 1 calc R . .
C54 C 0.9395(8) 0.1908(7) 0.0999(5) 0.063(3) Uani 1 1 d U . .
H54 H 0.9838 0.1854 0.0755 0.076 Uiso 1 1 calc R . .
C5 C 0.9265(7) 0.8970(7) 0.4261(4) 0.060(2) Uani 1 1 d U . .
H5 H 0.9542 0.9231 0.4735 0.072 Uiso 1 1 calc R . .
C8 C 0.8572(8) 0.7419(7) 0.4952(4) 0.065(3) Uani 1 1 d U . .
H8A H 0.8955 0.7082 0.4767 0.097 Uiso 1 1 calc R . .
H8B H 0.8186 0.7015 0.5179 0.097 Uiso 1 1 calc R . .
H8C H 0.9026 0.8077 0.5274 0.097 Uiso 1 1 calc R . .
C15 C 0.0778(6) 0.0540(6) 0.1738(4) 0.0468(19) Uani 1 1 d U . .
H15 H 0.0380 0.0233 0.1981 0.056 Uiso 1 1 calc R . .
C72 C 0.5385(6) 0.3730(6) 0.4508(4) 0.049(2) Uani 1 1 d U . .
H72 H 0.5279 0.3987 0.4916 0.058 Uiso 1 1 calc R . .
C36 C 0.4662(8) 0.8191(8) -0.0083(5) 0.069(3) Uani 1 1 d U . .
H36A H 0.5162 0.7966 -0.0194 0.104 Uiso 1 1 calc R . .
H36B H 0.4829 0.8878 -0.0092 0.104 Uiso 1 1 calc R . .
H36C H 0.4010 0.7752 -0.0412 0.104 Uiso 1 1 calc R . .
C82 C 0.0200(5) 0.5162(6) 0.2335(4) 0.0402(17) Uani 1 1 d U . .
C3 C 0.9358(6) 0.9103(7) 0.3210(5) 0.061(2) Uani 1 1 d U . .
H3 H 0.9685 0.9465 0.2957 0.074 Uiso 1 1 calc RD . .
C34 C 0.4639(6) 0.8155(8) 0.0623(5) 0.059(2) Uani 1 1 d U . .
H34 H 0.4465 0.7451 0.0627 0.071 Uiso 1 1 calc R . .
C28 C 0.3292(8) 0.9806(7) 0.1131(5) 0.068(3) Uani 1 1 d U . .
H28 H 0.3380 1.0484 0.1208 0.081 Uiso 1 1 calc R . .
C30 C 0.2273(6) 0.8099(7) 0.1045(4) 0.047(2) Uani 1 1 d U . .
C41 C 0.0537(6) 0.5923(8) 0.4068(4) 0.059(2) Uani 1 1 d U . .
H41 H 0.0117 0.5327 0.4118 0.071 Uiso 1 1 calc R . .
C7 C 0.7863(7) 0.7548(6) 0.4380(4) 0.052(2) Uani 1 1 d U . .
H7 H 0.7386 0.6864 0.4077 0.062 Uiso 1 1 calc R . .
C4 C 0.9712(7) 0.9448(7) 0.3865(5) 0.066(3) Uani 1 1 d U . .
H4 H 1.0296 1.0048 0.4073 0.079 Uiso 1 1 calc R . .
C21 C 0.2054(6) 0.2689(7) 0.0365(4) 0.055(2) Uani 1 1 d U . .
H21A H 0.2451 0.3028 0.0116 0.082 Uiso 1 1 calc R . .
H21B H 0.2060 0.3189 0.0746 0.082 Uiso 1 1 calc R . .
H21C H 0.1370 0.2289 0.0070 0.082 Uiso 1 1 calc R . .
C49 C 0.7790(8) 0.2581(9) 0.2815(6) 0.074(3) Uani 1 1 d U . .
C59 C 0.7690(8) 0.0318(9) 0.3342(5) 0.070(3) Uani 1 1 d U . .
H59 H 0.7454 -0.0386 0.3149 0.085 Uiso 1 1 calc R . .
C22 C 0.1964(7) 0.1903(6) 0.2836(4) 0.060(2) Uani 1 1 d U . .
H22 H 0.2163 0.2636 0.2916 0.072 Uiso 1 1 calc R . .
C40 C 0.0140(7) 0.6571(9) 0.3894(5) 0.069(3) Uani 1 1 d U . .
H40 H -0.0541 0.6429 0.3835 0.082 Uiso 1 1 calc R . .
C56 C 0.7739(7) 0.1568(8) 0.1008(5) 0.066(3) Uani 1 1 d U . .
H56 H 0.7049 0.1285 0.0770 0.079 Uiso 1 1 calc R . .
C55 C 0.8399(9) 0.1515(8) 0.0682(5) 0.068(3) Uani 1 1 d U . .
H55 H 0.8157 0.1189 0.0212 0.082 Uiso 1 1 calc R . .
C61 C 0.8509(8) 0.1858(12) 0.4309(6) 0.092(4) Uani 1 1 d U . .
H61 H 0.8828 0.2184 0.4777 0.110 Uiso 1 1 calc R . .
C60 C 0.8167(9) 0.0801(12) 0.4045(6) 0.088(4) Uani 1 1 d U . .
H60 H 0.8255 0.0422 0.4334 0.106 Uiso 1 1 calc R . .
C50 C 0.7403(7) 0.2128(8) 0.2097(6) 0.071(3) Uani 1 1 d U . .
C10 C 0.8081(7) 0.7749(10) 0.2100(5) 0.081(4) Uani 1 1 d DU . .
C11 C 0.864(2) 0.7336(16) 0.1824(6) 0.213(14) Uani 1 1 d U A .
H11A H 0.8712 0.6828 0.2024 0.320 Uiso 1 1 calc R . .
H11B H 0.9294 0.7858 0.1910 0.320 Uiso 1 1 calc RD . .
H11C H 0.8310 0.7024 0.1340 0.320 Uiso 1 1 calc R . .
C12B C 0.7410(13) 0.8129(17) 0.1748(12) 0.053(8) Uani 0.36(2) 1 d PDU A 1
H12A H 0.7078 0.8367 0.2048 0.080 Uiso 0.180(12) 1 calc PR A 1
H12B H 0.6913 0.7590 0.1350 0.080 Uiso 0.180(12) 1 calc PR A 1
H12C H 0.7795 0.8681 0.1614 0.080 Uiso 0.180(12) 1 calc PR A 1
H12D H 0.7446 0.8058 0.1293 0.080 Uiso 0.180(12) 1 calc PR A 1
H12E H 0.7611 0.8836 0.1991 0.080 Uiso 0.180(12) 1 calc PR A 1
H12F H 0.6729 0.7745 0.1727 0.080 Uiso 0.180(12) 1 calc PR A 1
C12A C 0.8263(13) 0.8664(13) 0.1796(8) 0.116(9) Uani 0.64(2) 1 d PDU A 2
H12G H 0.7915 0.9065 0.1958 0.174 Uiso 0.320(12) 1 calc PR A 2
H12H H 0.8008 0.8399 0.1306 0.174 Uiso 0.320(12) 1 calc PR A 2
H12I H 0.8974 0.9085 0.1940 0.174 Uiso 0.320(12) 1 calc PRD A 2
H12J H 0.8683 0.8634 0.1512 0.174 Uiso 0.320(12) 1 calc PRD A 2
H12K H 0.8590 0.9300 0.2163 0.174 Uiso 0.320(12) 1 calc PRD A 2
H12L H 0.7624 0.8614 0.1529 0.174 Uiso 0.320(12) 1 calc PR A 2

loop_
_atom_site_aniso_label
_atom_site_aniso_U_11
_atom_site_aniso_U_22
_atom_site_aniso_U_33
_atom_site_aniso_U_23
_atom_site_aniso_U_13
_atom_site_aniso_U_12
Zn3 0.0250(4) 0.0324(4) 0.0292(4) 0.0119(3) 0.0123(3) 0.0120(3)
Zn1 0.0333(4) 0.0297(4) 0.0364(5) 0.0134(3) 0.0151(4) 0.0153(4)
Zn4 0.0265(4) 0.0360(5) 0.0352(5) 0.0133(4) 0.0150(3) 0.0148(3)
Zn2 0.0310(4) 0.0294(4) 0.0306(4) 0.0114(3) 0.0136(3) 0.0123(3)
P3 0.0314(9) 0.0407(10) 0.0309(9) 0.0189(8) 0.0113(7) 0.0198(8)
P4 0.0365(9) 0.0354(10) 0.0285(9) 0.0113(7) 0.0177(8) 0.0183(8)
P1 0.0241(8) 0.0332(9) 0.0338(9) 0.0094(7) 0.0110(7) 0.0107(7)
P2 0.0313(9) 0.0253(9) 0.0348(10) 0.0114(7) 0.0109(7) 0.0104(7)
O2 0.032(2) 0.036(3) 0.047(3) 0.005(2) 0.012(2) 0.012(2)
O3 0.037(3) 0.047(3) 0.051(3) 0.012(3) 0.024(2) 0.007(2)
O5 0.036(2) 0.025(2) 0.038(3) 0.006(2) 0.011(2) 0.012(2)
O7 0.038(3) 0.042(3) 0.061(4) 0.021(3) 0.022(3) 0.003(2)
O18 0.025(2) 0.071(4) 0.026(3) -0.004(2) 0.005(2) 0.025(2)
O13 0.041(3) 0.062(4) 0.050(3) 0.031(3) 0.025(2) 0.027(3)
O12 0.057(3) 0.039(3) 0.038(3) 0.008(2) 0.007(2) 0.029(3)
O17 0.044(3) 0.047(3) 0.022(2) 0.006(2) 0.014(2) 0.023(2)
O8 0.035(3) 0.033(3) 0.052(3) 0.010(2) 0.012(2) 0.012(2)
O10 0.053(3) 0.045(3) 0.040(3) 0.016(2) 0.013(2) 0.026(3)
O4 0.032(2) 0.037(3) 0.030(3) 0.001(2) 0.009(2) 0.008(2)
O6 0.039(3) 0.037(3) 0.031(3) 0.014(2) 0.010(2) 0.007(2)
O11 0.044(3) 0.049(3) 0.046(3) 0.023(2) 0.022(2) 0.027(3)
O16 0.042(3) 0.051(3) 0.036(3) 0.010(2) 0.019(2) 0.020(2)
O19 0.179(9) 0.070(5) 0.139(8) 0.047(5) 0.115(7) 0.070(6)
O15 0.057(3) 0.037(3) 0.067(4) 0.024(3) 0.038(3) 0.021(3)
O1 0.028(2) 0.040(3) 0.028(2) 0.010(2) 0.0095(19) 0.012(2)
O9 0.045(3) 0.043(3) 0.033(3) 0.022(2) 0.013(2) 0.024(2)
O14 0.038(3) 0.040(3) 0.034(3) 0.003(2) 0.020(2) 0.016(2)
O20 0.057(4) 0.180(10) 0.149(8) 0.110(8) 0.053(5) 0.061(5)
N4 0.035(3) 0.044(3) 0.032(3) 0.008(3) 0.012(3) 0.022(3)
N3 0.047(3) 0.034(3) 0.035(3) 0.012(3) 0.010(3) 0.019(3)
N2 0.035(3) 0.048(4) 0.036(3) 0.020(3) 0.019(3) 0.017(3)
N1 0.046(3) 0.041(3) 0.043(4) 0.022(3) 0.019(3) 0.020(3)
C48 0.194(17) 0.147(14) 0.190(17) 0.120(13) 0.026(14) 0.116(14)
C31 0.060(5) 0.087(7) 0.084(7) 0.051(6) 0.047(5) 0.054(5)
C25 0.050(4) 0.037(4) 0.046(4) 0.024(3) 0.021(4) 0.022(4)
C67 0.043(4) 0.036(4) 0.044(4) 0.017(3) 0.012(3) 0.023(3)
C65 0.053(4) 0.038(4) 0.044(4) 0.020(3) 0.018(4) 0.026(4)
C20 0.068(5) 0.084(7) 0.034(4) 0.009(4) 0.025(4) 0.043(5)
C1 0.024(3) 0.042(4) 0.045(4) 0.013(3) 0.014(3) 0.009(3)
C80 0.050(4) 0.062(5) 0.028(4) 0.026(3) 0.019(3) 0.035(4)
C27 0.054(5) 0.046(5) 0.074(6) 0.026(4) 0.020(5) 0.011(4)
C47 0.140(12) 0.088(9) 0.053(6) 0.041(6) 0.016(7) 0.010(8)
C18 0.031(3) 0.044(4) 0.058(5) 0.024(4) 0.014(3) 0.018(3)
C14 0.045(4) 0.032(4) 0.047(4) 0.016(3) 0.017(3) 0.013(3)
C76 0.025(3) 0.056(5) 0.038(4) 0.012(3) 0.015(3) 0.019(3)
C78 0.040(4) 0.056(5) 0.044(4) 0.018(4) 0.022(3) 0.027(4)
C37 0.043(4) 0.056(5) 0.021(3) 0.014(3) 0.018(3) 0.030(4)
C75 0.035(4) 0.057(5) 0.039(4) 0.019(4) 0.014(3) 0.028(4)
C13 0.031(3) 0.027(3) 0.036(4) 0.007(3) 0.012(3) 0.009(3)
C32 0.130(12) 0.186(17) 0.105(10) 0.081(11) 0.076(10) 0.089(12)
C81 0.042(4) 0.061(5) 0.043(4) 0.018(4) 0.022(3) 0.031(4)
C66 0.057(4) 0.037(4) 0.029(4) 0.015(3) 0.014(3) 0.027(4)
C39 0.082(7) 0.139(10) 0.033(5) 0.020(5) 0.025(5) 0.086(8)
C79 0.037(4) 0.053(5) 0.034(4) 0.005(3) 0.017(3) 0.021(4)
C33 0.067(7) 0.098(9) 0.109(10) 0.039(8) 0.038(7) 0.028(7)
C19 0.038(4) 0.062(5) 0.024(4) 0.002(3) 0.011(3) 0.018(4)
C35 0.060(6) 0.182(14) 0.057(6) 0.018(7) 0.027(5) 0.058(8)
C9 0.083(7) 0.138(11) 0.046(5) 0.042(6) 0.035(5) 0.045(7)
C68 0.044(4) 0.029(4) 0.038(4) 0.009(3) 0.011(3) 0.016(3)
C62 0.079(7) 0.084(7) 0.044(5) 0.017(5) 0.031(5) 0.021(6)
C43 0.078(6) 0.042(4) 0.038(4) 0.017(4) 0.029(4) 0.021(4)
C57 0.066(6) 0.056(5) 0.072(6) 0.020(5) 0.047(5) 0.022(5)
C77 0.025(3) 0.084(6) 0.040(4) 0.002(4) 0.004(3) 0.025(4)
C69 0.057(5) 0.036(4) 0.048(5) 0.019(3) 0.018(4) 0.024(4)
C63 0.054(4) 0.035(4) 0.028(3) 0.014(3) 0.013(3) 0.025(4)
C53 0.046(4) 0.058(5) 0.070(6) 0.032(5) 0.023(4) 0.023(4)
C38 0.077(6) 0.073(6) 0.046(5) 0.025(4) 0.032(5) 0.044(5)
C16 0.032(4) 0.035(4) 0.052(5) 0.017(3) 0.009(3) 0.007(3)
C2 0.029(4) 0.064(5) 0.052(5) 0.022(4) 0.015(3) 0.015(4)
C6 0.045(4) 0.042(4) 0.041(4) 0.011(4) 0.008(4) 0.005(4)
C46 0.098(8) 0.060(6) 0.092(8) 0.050(6) 0.042(6) 0.054(6)
C70 0.062(5) 0.032(4) 0.036(4) 0.003(3) 0.004(4) 0.024(4)
C26 0.051(4) 0.049(5) 0.038(4) 0.021(4) 0.011(4) 0.019(4)
C73 0.039(4) 0.085(6) 0.025(4) 0.006(4) 0.016(3) 0.027(4)
C51 0.052(5) 0.047(5) 0.056(5) 0.031(4) 0.025(4) 0.023(4)
C42 0.041(4) 0.050(5) 0.048(5) 0.003(4) 0.024(4) 0.015(4)
C24 0.080(8) 0.115(11) 0.078(8) 0.033(8) 0.008(7) -0.002(8)
C71 0.053(5) 0.046(5) 0.048(5) 0.026(4) 0.012(4) 0.023(4)
C64 0.058(5) 0.045(5) 0.048(5) 0.010(4) 0.009(4) 0.015(4)
C52 0.048(4) 0.065(5) 0.035(4) 0.014(4) 0.016(4) 0.023(4)
C45 0.092(7) 0.062(6) 0.053(5) 0.025(5) 0.038(5) 0.019(5)
C23 0.117(10) 0.092(9) 0.050(6) 0.025(6) 0.042(6) 0.000(7)
C44 0.157(13) 0.044(6) 0.064(7) 0.007(5) 0.035(7) 0.011(7)
C58 0.062(5) 0.056(5) 0.047(5) 0.013(4) 0.016(4) 0.024(5)
C17 0.032(4) 0.054(5) 0.036(4) 0.004(4) -0.003(3) 0.015(4)
C29 0.090(7) 0.072(6) 0.056(5) 0.026(5) 0.029(5) 0.062(6)
C74 0.040(4) 0.071(5) 0.032(4) 0.025(4) 0.018(3) 0.032(4)
C54 0.090(7) 0.060(6) 0.073(7) 0.033(5) 0.054(6) 0.046(6)
C5 0.071(6) 0.048(5) 0.045(5) 0.012(4) 0.020(4) 0.007(4)
C8 0.103(8) 0.052(5) 0.048(5) 0.018(4) 0.028(5) 0.037(5)
C15 0.042(4) 0.031(4) 0.063(5) 0.016(4) 0.026(4) 0.004(3)
C72 0.054(5) 0.042(4) 0.039(4) -0.003(3) 0.011(4) 0.018(4)
C36 0.071(6) 0.071(7) 0.061(6) 0.008(5) 0.035(5) 0.024(5)
C82 0.040(4) 0.043(4) 0.043(4) 0.015(3) 0.016(3) 0.020(3)
C3 0.041(4) 0.058(6) 0.088(7) 0.035(5) 0.029(5) 0.011(4)
C34 0.040(4) 0.074(6) 0.076(6) 0.041(5) 0.023(4) 0.025(4)
C28 0.075(6) 0.043(5) 0.083(7) 0.021(5) 0.009(6) 0.030(5)
C30 0.056(5) 0.066(5) 0.046(5) 0.035(4) 0.018(4) 0.043(4)
C41 0.050(5) 0.075(6) 0.045(5) 0.003(4) 0.025(4) 0.020(5)
C7 0.071(5) 0.047(5) 0.025(4) 0.013(3) 0.019(4) 0.007(4)
C4 0.056(5) 0.037(5) 0.074(7) -0.004(4) 0.026(5) -0.007(4)
C21 0.055(5) 0.066(6) 0.032(4) 0.012(4) 0.018(4) 0.012(4)
C49 0.079(7) 0.078(7) 0.093(8) 0.038(6) 0.060(6) 0.037(6)
C59 0.075(6) 0.080(7) 0.073(7) 0.029(6) 0.038(6) 0.039(6)
C22 0.068(6) 0.038(5) 0.050(5) 0.014(4) 0.019(5) -0.005(4)
C40 0.045(5) 0.099(8) 0.059(6) 0.008(6) 0.022(4) 0.034(6)
C56 0.060(5) 0.068(6) 0.052(6) 0.033(5) -0.001(5) 0.010(5)
C55 0.092(8) 0.064(6) 0.040(5) 0.013(4) 0.018(5) 0.027(6)
C61 0.054(6) 0.137(12) 0.066(7) 0.018(8) 0.013(5) 0.031(7)
C60 0.087(8) 0.151(13) 0.074(8) 0.064(8) 0.045(6) 0.073(9)
C50 0.057(6) 0.082(7) 0.111(9) 0.070(7) 0.045(6) 0.038(5)
C10 0.048(5) 0.145(11) 0.047(6) 0.070(7) 0.009(4) 0.016(6)
C11 0.40(3) 0.26(2) 0.046(7) -0.004(10) 0.010(13) 0.27(3)
C12B 0.054(8) 0.053(8) 0.053(8) 0.017(3) 0.017(3) 0.022(3)
C12A 0.116(9) 0.116(9) 0.116(9) 0.037(3) 0.037(3) 0.047(4)

loop_
_atom_type_symbol
_atom_type_description
_atom_type_scat_dispersion_real
_atom_type_scat_dispersion_imag
_atom_type_scat_source
C C 0.0033 0.0016 'International Tables Vol C Tables 4.2.6.8 and 6.1.1.4'
H H 0.0000 0.0000 'International Tables Vol C Tables 4.2.6.8 and 6.1.1.4'
N N 0.0061 0.0033 'International Tables Vol C Tables 4.2.6.8 and 6.1.1.4'
O O 0.0106 0.0060 'International Tables Vol C Tables 4.2.6.8 and 6.1.1.4'
P P 0.1023 0.0942 'International Tables Vol C Tables 4.2.6.8 and 6.1.1.4'
Zn Zn 0.2839 1.4301 'International Tables Vol C Tables 4.2.6.8 and 6.1.1.4'

loop_
_geom_angle_atom_site_label_1
_geom_angle_atom_site_label_2
_geom_angle_atom_site_label_3
_geom_angle
_geom_angle_site_symmetry_1
_geom_angle_site_symmetry_3
O7 Zn3 O11 120.5(2) . .
O7 Zn3 O4 108.2(2) . .
O11 Zn3 O4 111.6(2) . .
O7 Zn3 O18 106.2(3) . .
O11 Zn3 O18 105.3(2) . .
O4 Zn3 O18 103.6(2) . .
O10 Zn1 O15 115.5(3) . .
O10 Zn1 O2 109.7(2) . .
O15 Zn1 O2 117.8(2) . .
O10 Zn1 N1 107.0(2) . .
O15 Zn1 N1 94.7(2) . .
O2 Zn1 N1 110.6(2) . .
O13 Zn4 O17 117.0(2) . .
O13 Zn4 O8 116.4(2) . .
O17 Zn4 O8 109.1(2) . .
O13 Zn4 N2 96.4(2) . .
O17 Zn4 N2 106.4(2) . .
O8 Zn4 N2 110.2(2) . .
O3 Zn2 O6 108.5(2) . .
O3 Zn2 O16 121.0(2) . .
O6 Zn2 O16 112.6(2) . .
O3 Zn2 O12 103.0(3) . .
O6 Zn2 O12 104.9(2) . .
O16 Zn2 O12 105.2(2) . .
O13 P3 O10 114.0(3) . .
O13 P3 O11 111.6(3) . .
O10 P3 O11 114.9(3) . .
O13 P3 O9 106.7(3) . .
O10 P3 O9 107.1(3) . .
O11 P3 O9 101.2(3) . .
O17 P4 O15 114.4(3) . .
O17 P4 O16 114.1(3) . .
O15 P4 O16 111.8(3) . .
O17 P4 O14 105.9(3) . .
O15 P4 O14 106.8(3) . .
O16 P4 O14 102.5(3) . .
O3 P1 O4 113.8(3) . .
O3 P1 O2 114.4(3) . .
O4 P1 O2 112.1(3) . .
O3 P1 O1 104.1(3) . .
O4 P1 O1 103.5(3) . .
O2 P1 O1 107.8(3) . .
O7 P2 O8 115.3(3) . .
O7 P2 O6 111.8(3) . .
O8 P2 O6 112.7(3) . .
O7 P2 O5 103.7(3) . .
O8 P2 O5 108.3(3) . .
O6 P2 O5 103.9(3) . .
P1 O2 Zn1 125.1(3) . .
P1 O3 Zn2 151.2(4) . .
C13 O5 P2 128.2(4) . .
P2 O7 Zn3 153.1(4) . .
N4 O18 Zn3 114.0(3) . .
P3 O13 Zn4 139.9(3) . .
N3 O12 Zn2 114.5(4) . .
P4 O17 Zn4 147.8(3) . .
P2 O8 Zn4 124.4(3) . .
P3 O10 Zn1 149.1(4) . .
P1 O4 Zn3 129.1(3) . .
P2 O6 Zn2 129.5(3) . .
P3 O11 Zn3 122.3(3) . .
P4 O16 Zn2 122.8(3) . .
P4 O15 Zn1 138.8(3) . .
C1 O1 P1 126.1(4) . .
C25 O9 P3 122.6(4) . .
C37 O14 P4 121.3(4) . .
O18 N4 C73 117.7(6) . .
O18 N4 C80 121.3(6) . .
C73 N4 C80 121.0(6) . .
C72 N3 O12 120.1(6) . .
C72 N3 C65 121.2(6) . .
O12 N3 C65 118.7(6) . .
C82 N2 C81 118.7(6) . .
C82 N2 Zn4 122.2(5) . .
C81 N2 Zn4 118.7(5) . .
C63 N1 C64 119.3(7) . .
C63 N1 Zn1 122.1(5) . .
C64 N1 Zn1 118.2(5) . .
C46 C48 H48A 109.5 . .
C46 C48 H48B 109.5 . .
H48A C48 H48B 109.5 . .
C46 C48 H48C 109.5 . .
H48A C48 H48C 109.5 . .
H48B C48 H48C 109.5 . .
C33 C31 C32 110.0(10) . .
C33 C31 C30 114.7(8) . .
C32 C31 C30 112.1(10) . .
C33 C31 H31 106.5 . .
C32 C31 H31 106.5 . .
C30 C31 H31 106.5 . .
C26 C25 C30 124.0(7) . .
C26 C25 O9 119.7(7) . .
C30 C25 O9 116.2(7) . .
C66 C67 C71 118.0(7) . .
C66 C67 C68 120.7(7) . .
C71 C67 C68 121.1(7) . .
N3 C65 C66 118.5(7) . .
N3 C65 H65 120.7 . .
C66 C65 H65 120.7 . .
C19 C20 H20A 109.5 . .
C19 C20 H20B 109.5 . .
H20A C20 H20B 109.5 . .
C19 C20 H20C 109.5 . .
H20A C20 H20C 109.5 . .
H20B C20 H20C 109.5 . .
O1 C1 C2 117.5(7) . .
O1 C1 C6 119.5(7) . .
C2 C1 C6 122.5(7) . .
C79 C80 N4 117.7(7) . .
C79 C80 H80 121.2 . .
N4 C80 H80 121.2 . .
C28 C27 C26 123.0(9) . .
C28 C27 H27 118.5 . .
C26 C27 H27 118.5 . .
C46 C47 H47A 109.5 . .
C46 C47 H47B 109.5 . .
H47A C47 H47B 109.5 . .
C46 C47 H47C 109.5 . .
H47A C47 H47C 109.5 . .
H47B C47 H47C 109.5 . .
C17 C18 C13 117.2(7) . .
C17 C18 C19 121.4(7) . .
C13 C18 C19 121.3(6) . .
C15 C14 C13 118.7(7) . .
C15 C14 C22 122.2(7) . .
C13 C14 C22 119.2(6) . .
C78 C76 C77 118.9(6) . .
C78 C76 C75 120.2(6) . .
C77 C76 C75 121.0(6) . .
C76 C78 C82 119.7(7) . 1_655
C76 C78 H78 120.2 . .
C82 C78 H78 120.2 1_655 .
C42 C37 O14 120.3(7) . .
C42 C37 C38 124.5(8) . .
O14 C37 C38 114.9(7) . .
C79 C75 C74 115.3(7) . .
C79 C75 C76 124.3(7) . .
C74 C75 C76 120.3(7) . .
O5 C13 C14 118.4(6) . .
O5 C13 C18 118.3(6) . .
C14 C13 C18 123.0(6) . .
C31 C32 H32A 109.5 . .
C31 C32 H32B 109.5 . .
H32A C32 H32B 109.5 . .
C31 C32 H32C 109.5 . .
H32A C32 H32C 109.5 . .
H32B C32 H32C 109.5 . .
N2 C81 C77 122.5(7) . 1_455
C67 C66 C65 121.0(7) . .
C67 C66 H66 119.5 . .
C65 C66 H66 119.5 . .
C40 C39 C38 120.3(9) . .
C40 C39 H39 119.9 . .
C38 C39 H39 119.9 . .
C80 C79 C75 125.2(7) . .
C80 C79 H79 117.4 . .
C75 C79 H79 117.4 . .
C31 C33 H33A 109.5 . .
C31 C33 H33B 109.5 . .
H33A C33 H33B 109.5 . .
C31 C33 H33C 109.5 . .
H33A C33 H33C 109.5 . .
H33B C33 H33C 109.5 . .
C18 C19 C20 114.2(8) . .
C18 C19 C21 111.2(6) . .
C20 C19 C21 109.0(7) . .
C18 C19 H19 107.4 . .
C20 C19 H19 107.4 . .
C21 C19 H19 107.4 . .
C34 C35 H35A 109.5 . .
C34 C35 H35B 109.5 . .
H35A C35 H35B 109.5 . .
C34 C35 H35C 109.5 . .
H35A C35 H35C 109.5 . .
H35B C35 H35C 109.5 . .
C7 C9 H9A 109.5 . .
C7 C9 H9B 109.5 . .
H9A C9 H9B 109.5 . .
C7 C9 H9C 109.5 . .
H9A C9 H9C 109.5 . .
H9B C9 H9C 109.5 . .
C69 C68 C70 118.7(6) . .
C69 C68 C67 121.9(6) . .
C70 C68 C67 119.5(6) . .
C61 C62 C57 120.7(12) . .
C61 C62 H62 119.6 . .
C57 C62 H62 119.6 . .
C44 C43 C45 113.1(8) . .
C44 C43 C42 111.2(8) . .
C45 C43 C42 110.1(7) . .
C44 C43 H43 107.4 . .
C45 C43 H43 107.4 . .
C42 C43 H43 107.4 . .
C62 C57 C58 122.3(10) . .
C62 C57 C49 118.8(10) . .
C58 C57 C49 118.9(9) . .
C81 C77 C76 118.5(7) 1_655 .
C81 C77 H77 120.7 1_655 .
C76 C77 H77 120.7 . .
C68 C69 C63 119.9(7) . 1_545
C68 C69 H69 120.0 . .
C63 C69 H69 120.0 1_545 .
N1 C63 C69 122.1(7) . 1_565
C52 C53 C54 119.2(8) . .
C52 C53 H53 120.4 . .
C54 C53 H53 120.4 . .
C37 C38 C39 115.3(9) . .
C37 C38 C46 123.6(8) . .
C39 C38 C46 121.1(9) . .
C15 C16 C17 121.2(7) . .
C15 C16 H16 119.4 . .
C17 C16 H16 119.4 . .
C1 C2 C3 116.7(8) . .
C1 C2 C10 119.6(7) . .
C3 C2 C10 123.6(8) . .
C1 C6 C5 117.8(8) . .
C1 C6 C7 121.2(7) . .
C5 C6 C7 121.0(7) . .
C47 C46 C38 113.5(9) . .
C47 C46 C48 100.7(10) . .
C38 C46 C48 113.8(11) . .
C47 C46 H46 109.5 . .
C38 C46 H46 109.5 . .
C48 C46 H46 109.5 . .
C68 C70 C64 118.5(7) . 1_545
C68 C70 H70 120.8 . .
C64 C70 H70 120.8 1_545 .
C25 C26 C27 116.1(8) . .
C25 C26 C34 120.7(7) . .
C27 C26 C34 123.2(8) . .
C74 C73 N4 119.4(7) . .
C74 C73 H73 120.3 . .
N4 C73 H73 120.3 . .
C52 C51 C56 118.4(8) . .
C52 C51 C50 119.4(8) . .
C56 C51 C50 122.2(9) . .
C37 C42 C41 118.6(9) . .
C37 C42 C43 120.9(7) . .
C41 C42 C43 120.4(9) . .
C22 C24 H24A 109.5 . .
C22 C24 H24B 109.5 . .
H24A C24 H24B 109.5 . .
C22 C24 H24C 109.5 . .
H24A C24 H24C 109.5 . .
H24B C24 H24C 109.5 . .
C72 C71 C67 118.9(8) . .
C72 C71 H71 120.5 . .
C67 C71 H71 120.5 . .
N1 C64 C70 121.5(7) . 1_565
C53 C52 C51 121.8(8) . .
C53 C52 H52 119.1 . .
C51 C52 H52 119.1 . .
C43 C45 H45A 109.5 . .
C43 C45 H45B 109.5 . .
H45A C45 H45B 109.5 . .
C43 C45 H45C 109.5 . .
H45A C45 H45C 109.5 . .
H45B C45 H45C 109.5 . .
C22 C23 H23A 109.5 . .
C22 C23 H23B 109.5 . .
H23A C23 H23B 109.5 . .
C22 C23 H23C 109.5 . .
H23A C23 H23C 109.5 . .
H23B C23 H23C 109.5 . .
C43 C44 H44A 109.5 . .
C43 C44 H44B 109.5 . .
H44A C44 H44B 109.5 . .
C43 C44 H44C 109.5 . .
H44A C44 H44C 109.5 . .
H44B C44 H44C 109.5 . .
C59 C58 C57 120.0(9) . .
C59 C58 H58 120.0 . .
C57 C58 H58 120.0 . .
C18 C17 C16 119.6(7) . .
C18 C17 H17 120.2 . .
C16 C17 H17 120.2 . .
C28 C29 C30 122.7(9) . .
C28 C29 H29 118.6 . .
C30 C29 H29 118.6 . .
C73 C74 C75 121.3(7) . .
C73 C74 H74 119.3 . .
C75 C74 H74 119.3 . .
C55 C54 C53 118.6(9) . .
C55 C54 H54 120.7 . .
C53 C54 H54 120.7 . .
C4 C5 C6 119.2(8) . .
C4 C5 H5 120.4 . .
C6 C5 H5 120.4 . .
C7 C8 H8A 109.5 . .
C7 C8 H8B 109.5 . .
H8A C8 H8B 109.5 . .
C7 C8 H8C 109.5 . .
H8A C8 H8C 109.5 . .
H8B C8 H8C 109.5 . .
C16 C15 C14 120.2(7) . .
C16 C15 H15 119.9 . .
C14 C15 H15 119.9 . .
N3 C72 C71 122.3(8) . .
N3 C72 H72 118.9 . .
C71 C72 H72 118.9 . .
C34 C36 H36A 109.5 . .
C34 C36 H36B 109.5 . .
H36A C36 H36B 109.5 . .
C34 C36 H36C 109.5 . .
H36A C36 H36C 109.5 . .
H36B C36 H36C 109.5 . .
N2 C82 C78 121.6(7) . 1_455
C4 C3 C2 121.6(9) . .
C4 C3 H3 119.2 . .
C2 C3 H3 119.2 . .
C35 C34 C26 109.3(8) . .
C35 C34 C36 109.7(8) . .
C26 C34 C36 110.8(7) . .
C35 C34 H34 109.0 . .
C26 C34 H34 109.0 . .
C36 C34 H34 109.0 . .
C29 C28 C27 118.6(8) . .
C29 C28 H28 120.7 . .
C27 C28 H28 120.7 . .
C29 C30 C25 115.1(8) . .
C29 C30 C31 122.0(8) . .
C25 C30 C31 122.7(7) . .
C42 C41 C40 122.0(10) . .
C42 C41 H41 119.0 . .
C40 C41 H41 119.0 . .
C9 C7 C6 111.4(8) . .
C9 C7 C8 109.9(7) . .
C6 C7 C8 113.0(8) . .
C9 C7 H7 107.4 . .
C6 C7 H7 107.4 . .
C8 C7 H7 107.4 . .
C3 C4 C5 122.1(8) . .
C3 C4 H4 119.0 . .
C5 C4 H4 119.0 . .
C19 C21 H21A 109.5 . .
C19 C21 H21B 109.5 . .
H21A C21 H21B 109.5 . .
C19 C21 H21C 109.5 . .
H21A C21 H21C 109.5 . .
H21B C21 H21C 109.5 . .
O19 C49 C50 118.5(11) . .
O19 C49 C57 122.2(11) . .
C50 C49 C57 119.3(10) . .
C58 C59 C60 117.1(11) . .
C58 C59 H59 121.5 . .
C60 C59 H59 121.5 . .
C24 C22 C23 114.3(10) . .
C24 C22 C14 112.3(9) . .
C23 C22 C14 112.0(7) . .
C24 C22 H22 105.8 . .
C23 C22 H22 105.8 . .
C14 C22 H22 105.8 . .
C41 C40 C39 119.2(9) . .
C41 C40 H40 120.4 . .
C39 C40 H40 120.4 . .
C55 C56 C51 119.0(9) . .
C55 C56 H56 120.5 . .
C51 C56 H56 120.5 . .
C56 C55 C54 122.9(9) . .
C56 C55 H55 118.6 . .
C54 C55 H55 118.6 . .
C62 C61 C60 120.6(11) . .
C62 C61 H61 119.7 . .
C60 C61 H61 119.7 . .
C61 C60 C59 119.3(11) . .
C61 C60 H60 120.3 . .
C59 C60 H60 120.3 . .
O20 C50 C49 119.1(10) . .
O20 C50 C51 120.6(11) . .
C49 C50 C51 120.3(8) . .
C11 C10 C12B 125.0(13) . .
C11 C10 C2 113.6(9) . .
C12B C10 C2 116.8(14) . .
C11 C10 C12A 98.3(12) . .
C12B C10 C12A 46.7(6) . .
C2 C10 C12A 107.2(10) . .
C10 C11 H11A 109.5 . .
C10 C11 H11B 109.5 . .
H11A C11 H11B 109.5 . .
C10 C11 H11C 109.5 . .
H11A C11 H11C 109.5 . .
H11B C11 H11C 109.5 . .
C10 C12B H12A 109.5 . .
C10 C12B H12B 109.5 . .
H12A C12B H12B 109.5 . .
C10 C12B H12C 109.5 . .
H12A C12B H12C 109.5 . .
H12B C12B H12C 109.5 . .
C10 C12B H12D 109.5 . .
H12A C12B H12D 141.1 . .
H12B C12B H12D 56.3 . .
H12C C12B H12D 56.3 . .
C10 C12B H12E 109.5 . .
H12A C12B H12E 56.3 . .
H12B C12B H12E 141.1 . .
H12C C12B H12E 56.3 . .
H12D C12B H12E 109.5 . .
C10 C12B H12F 109.5 . .
H12A C12B H12F 56.3 . .
H12B C12B H12F 56.3 . .
H12C C12B H12F 141.1 . .
H12D C12B H12F 109.5 . .
H12E C12B H12F 109.5 . .
C10 C12A H12G 109.5 . .
C10 C12A H12H 109.5 . .
H12G C12A H12H 109.5 . .
C10 C12A H12I 109.5 . .
H12G C12A H12I 109.5 . .
H12H C12A H12I 109.5 . .
C10 C12A H12J 109.5 . .
H12G C12A H12J 141.1 . .
H12H C12A H12J 56.3 . .
H12I C12A H12J 56.3 . .
C10 C12A H12K 109.5 . .
H12G C12A H12K 56.3 . .
H12H C12A H12K 141.1 . .
H12I C12A H12K 56.3 . .
H12J C12A H12K 109.5 . .
C10 C12A H12L 109.5 . .
H12G C12A H12L 56.3 . .
H12H C12A H12L 56.3 . .
H12I C12A H12L 141.1 . .
H12J C12A H12L 109.5 . .
H12K C12A H12L 109.5 . .

loop_
_geom_bond_atom_site_label_1
_geom_bond_atom_site_label_2
_geom_bond_distance
_geom_bond_site_symmetry_2
Zn3 O7 1.918(6) .
Zn3 O11 1.919(5) .
Zn3 O4 1.919(4) .
Zn3 O18 1.980(5) .
Zn1 O10 1.903(5) .
Zn1 O15 1.909(6) .
Zn1 O2 1.912(5) .
Zn1 N1 2.038(6) .
Zn4 O13 1.917(5) .
Zn4 O17 1.923(4) .
Zn4 O8 1.931(5) .
Zn4 N2 2.045(6) .
Zn2 O3 1.878(5) .
Zn2 O6 1.902(5) .
Zn2 O16 1.903(5) .
Zn2 O12 1.983(5) .
P3 O13 1.495(5) .
P3 O10 1.503(5) .
P3 O11 1.509(5) .
P3 O9 1.594(5) .
P4 O17 1.494(5) .
P4 O15 1.504(6) .
P4 O16 1.526(6) .
P4 O14 1.619(5) .
P1 O3 1.513(6) .
P1 O4 1.516(5) .
P1 O2 1.527(5) .
P1 O1 1.621(5) .
P2 O7 1.477(6) .
P2 O8 1.499(5) .
P2 O6 1.534(5) .
P2 O5 1.608(5) .
O5 C13 1.378(8) .
O18 N4 1.333(7) .
O12 N3 1.339(7) .
O19 C49 1.233(13) .
O1 C1 1.376(8) .
O9 C25 1.418(8) .
O14 C37 1.393(8) .
O20 C50 1.261(12) .
N4 C73 1.360(10) .
N4 C80 1.362(9) .
N3 C72 1.330(11) .
N3 C65 1.362(10) .
N2 C82 1.339(9) .
N2 C81 1.359(10) .
N1 C63 1.316(9) .
N1 C64 1.371(10) .
C48 C46 1.623(14) .
C48 H48A 0.9800 .
C48 H48B 0.9800 .
C48 H48C 0.9800 .
C31 C33 1.483(14) .
C31 C32 1.489(16) .
C31 C30 1.496(13) .
C31 H31 1.0000 .
C25 C26 1.391(11) .
C25 C30 1.413(11) .
C67 C66 1.370(10) .
C67 C71 1.424(11) .
C67 C68 1.499(10) .
C65 C66 1.390(10) .
C65 H65 0.9500 .
C20 C19 1.494(10) .
C20 H20A 0.9800 .
C20 H20B 0.9800 .
C20 H20C 0.9800 .
C1 C2 1.380(11) .
C1 C6 1.380(11) .
C80 C79 1.338(10) .
C80 H80 0.9500 .
C27 C28 1.376(14) .
C27 C26 1.392(12) .
C27 H27 0.9500 .
C47 C46 1.425(15) .
C47 H47A 0.9800 .
C47 H47B 0.9800 .
C47 H47C 0.9800 .
C18 C17 1.400(10) .
C18 C13 1.407(11) .
C18 C19 1.481(11) .
C14 C15 1.384(10) .
C14 C13 1.400(10) .
C14 C22 1.539(11) .
C76 C78 1.376(10) .
C76 C77 1.399(11) .
C76 C75 1.495(9) .
C78 C82 1.396(10) 1_655
C78 H78 0.9500 .
C37 C42 1.355(11) .
C37 C38 1.406(12) .
C75 C79 1.356(11) .
C75 C74 1.398(10) .
C32 H32A 0.9800 .
C32 H32B 0.9800 .
C32 H32C 0.9800 .
C81 C77 1.380(10) 1_455
C66 H66 0.9500 .
C39 C40 1.409(16) .
C39 C38 1.449(13) .
C39 H39 0.9500 .
C79 H79 0.9500 .
C33 H33A 0.9800 .
C33 H33B 0.9800 .
C33 H33C 0.9800 .
C19 C21 1.517(12) .
C19 H19 1.0000 .
C35 C34 1.513(13) .
C35 H35A 0.9800 .
C35 H35B 0.9800 .
C35 H35C 0.9800 .
C9 C7 1.502(15) .
C9 H9A 0.9800 .
C9 H9B 0.9800 .
C9 H9C 0.9800 .
C68 C69 1.389(10) .
C68 C70 1.389(10) .
C62 C61 1.317(17) .
C62 C57 1.340(14) .
C62 H62 0.9500 .
C43 C44 1.539(12) .
C43 C45 1.550(11) .
C43 C42 1.557(12) .
C43 H43 1.0000 .
C57 C58 1.385(13) .
C57 C49 1.518(15) .
C77 C81 1.380(10) 1_655
C77 H77 0.9500 .
C69 C63 1.393(10) 1_545
C69 H69 0.9500 .
C63 C69 1.393(10) 1_565
C53 C52 1.365(12) .
C53 C54 1.393(13) .
C53 H53 0.9500 .
C38 C46 1.477(14) .
C16 C15 1.377(11) .
C16 C17 1.427(11) .
C16 H16 0.9500 .
C2 C3 1.404(11) .
C2 C10 1.553(13) .
C6 C5 1.397(11) .
C6 C7 1.536(11) .
C46 H46 1.0000 .
C70 C64 1.407(11) 1_545
C70 H70 0.9500 .
C26 C34 1.517(12) .
C73 C74 1.359(10) .
C73 H73 0.9500 .
C51 C52 1.379(11) .
C51 C56 1.399(13) .
C51 C50 1.496(13) .
C42 C41 1.380(11) .
C24 C22 1.464(16) .
C24 H24A 0.9800 .
C24 H24B 0.9800 .
C24 H24C 0.9800 .
C71 C72 1.343(11) .
C71 H71 0.9500 .
C64 C70 1.407(11) 1_565
C52 H52 0.9500 .
C45 H45A 0.9800 .
C45 H45B 0.9800 .
C45 H45C 0.9800 .
C23 C22 1.527(14) .
C23 H23A 0.9800 .
C23 H23B 0.9800 .
C23 H23C 0.9800 .
C44 H44A 0.9800 .
C44 H44B 0.9800 .
C44 H44C 0.9800 .
C58 C59 1.381(14) .
C58 H58 0.9500 .
C17 H17 0.9500 .
C29 C28 1.376(15) .
C29 C30 1.405(12) .
C29 H29 0.9500 .
C74 H74 0.9500 .
C54 C55 1.363(15) .
C54 H54 0.9500 .
C5 C4 1.376(13) .
C5 H5 0.9500 .
C8 C7 1.545(12) .
C8 H8A 0.9800 .
C8 H8B 0.9800 .
C8 H8C 0.9800 .
C15 H15 0.9500 .
C72 H72 0.9500 .
C36 C34 1.546(13) .
C36 H36A 0.9800 .
C36 H36B 0.9800 .
C36 H36C 0.9800 .
C82 C78 1.396(10) 1_455
C3 C4 1.309(13) .
C3 H3 0.9500 .
C34 H34 1.0000 .
C28 H28 0.9500 .
C41 C40 1.381(15) .
C41 H41 0.9500 .
C7 H7 1.0000 .
C4 H4 0.9500 .
C21 H21A 0.9800 .
C21 H21B 0.9800 .
C21 H21C 0.9800 .
C49 C50 1.442(16) .
C59 C60 1.427(16) .
C59 H59 0.9500 .
C22 H22 1.0000 .
C40 H40 0.9500 .
C56 C55 1.353(15) .
C56 H56 0.9500 .
C55 H55 0.9500 .
C61 C60 1.423(19) .
C61 H61 0.9500 .
C60 H60 0.9500 .
C10 C11 1.36(2) .
C10 C12B 1.477(16) .
C10 C12A 1.616(15) .
C11 H11A 0.9800 .
C11 H11B 0.9800 .
C11 H11C 0.9800 .
C12B H12A 0.9800 .
C12B H12B 0.9800 .
C12B H12C 0.9800 .
C12B H12D 0.9800 .
C12B H12E 0.9800 .
C12B H12F 0.9800 .
C12A H12G 0.9800 .
C12A H12H 0.9800 .
C12A H12I 0.9800 .
C12A H12J 0.9800 .
C12A H12K 0.9800 .
C12A H12L 0.9800 .

loop_
_geom_torsion_atom_site_label_1
_geom_torsion_atom_site_label_2
_geom_torsion_atom_site_label_3
_geom_torsion_atom_site_label_4
_geom_torsion
_geom_torsion_site_symmetry_4
O3 P1 O2 Zn1 -63.9(5) .
O4 P1 O2 Zn1 67.6(5) .
O1 P1 O2 Zn1 -179.1(3) .
O10 Zn1 O2 P1 -56.2(5) .
O15 Zn1 O2 P1 78.7(4) .
N1 Zn1 O2 P1 -174.0(4) .
O4 P1 O3 Zn2 -103.5(7) .
O2 P1 O3 Zn2 27.2(8) .
O1 P1 O3 Zn2 144.5(7) .
O6 Zn2 O3 P1 108.3(7) .
O16 Zn2 O3 P1 -24.1(8) .
O12 Zn2 O3 P1 -141.0(7) .
O7 P2 O5 C13 -119.8(6) .
O8 P2 O5 C13 3.1(6) .
O6 P2 O5 C13 123.1(6) .
O8 P2 O7 Zn3 23.8(9) .
O6 P2 O7 Zn3 -106.7(8) .
O5 P2 O7 Zn3 142.0(8) .
O11 Zn3 O7 P2 -19.4(9) .
O4 Zn3 O7 P2 110.7(8) .
O18 Zn3 O7 P2 -138.7(8) .
O7 Zn3 O18 N4 -88.0(5) .
O11 Zn3 O18 N4 143.1(5) .
O4 Zn3 O18 N4 25.8(5) .
O10 P3 O13 Zn4 -56.7(6) .
O11 P3 O13 Zn4 75.6(6) .
O9 P3 O13 Zn4 -174.7(5) .
O17 Zn4 O13 P3 61.4(6) .
O8 Zn4 O13 P3 -70.2(6) .
N2 Zn4 O13 P3 173.5(6) .
O3 Zn2 O12 N3 -85.2(5) .
O6 Zn2 O12 N3 28.2(5) .
O16 Zn2 O12 N3 147.1(5) .
O15 P4 O17 Zn4 40.3(7) .
O16 P4 O17 Zn4 -90.3(6) .
O14 P4 O17 Zn4 157.7(6) .
O13 Zn4 O17 P4 -41.8(7) .
O8 Zn4 O17 P4 93.0(6) .
N2 Zn4 O17 P4 -148.1(6) .
O7 P2 O8 Zn4 -62.2(5) .
O6 P2 O8 Zn4 67.8(5) .
O5 P2 O8 Zn4 -177.8(3) .
O13 Zn4 O8 P2 77.7(4) .
O17 Zn4 O8 P2 -57.4(4) .
N2 Zn4 O8 P2 -173.9(4) .
O13 P3 O10 Zn1 42.3(8) .
O11 P3 O10 Zn1 -88.4(7) .
O9 P3 O10 Zn1 160.0(6) .
O15 Zn1 O10 P3 -46.5(7) .
O2 Zn1 O10 P3 89.5(7) .
N1 Zn1 O10 P3 -150.4(7) .
O3 P1 O4 Zn3 32.8(5) .
O2 P1 O4 Zn3 -99.0(4) .
O1 P1 O4 Zn3 145.1(4) .
O7 Zn3 O4 P1 -33.1(5) .
O11 Zn3 O4 P1 101.7(4) .
O18 Zn3 O4 P1 -145.5(4) .
O7 P2 O6 Zn2 33.0(5) .
O8 P2 O6 Zn2 -98.7(4) .
O5 P2 O6 Zn2 144.2(4) .
O3 Zn2 O6 P2 -36.1(5) .
O16 Zn2 O6 P2 100.6(4) .
O12 Zn2 O6 P2 -145.6(4) .
O13 P3 O11 Zn3 -78.1(4) .
O10 P3 O11 Zn3 53.7(5) .
O9 P3 O11 Zn3 168.7(3) .
O7 Zn3 O11 P3 62.3(4) .
O4 Zn3 O11 P3 -66.2(4) .
O18 Zn3 O11 P3 -177.9(3) .
O17 P4 O16 Zn2 52.3(5) .
O15 P4 O16 Zn2 -79.6(4) .
O14 P4 O16 Zn2 166.3(3) .
O3 Zn2 O16 P4 66.0(4) .
O6 Zn2 O16 P4 -64.6(4) .
O12 Zn2 O16 P4 -178.2(3) .
O17 P4 O15 Zn1 -60.7(6) .
O16 P4 O15 Zn1 71.0(6) .
O14 P4 O15 Zn1 -177.6(5) .
O10 Zn1 O15 P4 66.1(6) .
O2 Zn1 O15 P4 -66.3(6) .
N1 Zn1 O15 P4 177.4(6) .
O3 P1 O1 C1 -120.9(6) .
O4 P1 O1 C1 119.9(6) .
O2 P1 O1 C1 1.0(6) .
O13 P3 O9 C25 105.6(6) .
O10 P3 O9 C25 -16.9(6) .
O11 P3 O9 C25 -137.6(6) .
O17 P4 O14 C37 -11.2(6) .
O15 P4 O14 C37 111.2(6) .
O16 P4 O14 C37 -131.1(6) .
Zn3 O18 N4 C73 -131.2(6) .
Zn3 O18 N4 C80 49.7(8) .
Zn2 O12 N3 C72 -134.1(6) .
Zn2 O12 N3 C65 46.9(8) .
O13 Zn4 N2 C82 -126.2(6) .
O17 Zn4 N2 C82 -5.5(6) .
O8 Zn4 N2 C82 112.6(6) .
O13 Zn4 N2 C81 47.5(6) .
O17 Zn4 N2 C81 168.2(6) .
O8 Zn4 N2 C81 -73.7(6) .
O10 Zn1 N1 C63 -0.9(7) .
O15 Zn1 N1 C63 -119.3(6) .
O2 Zn1 N1 C63 118.6(6) .
O10 Zn1 N1 C64 172.1(6) .
O15 Zn1 N1 C64 53.6(6) .
O2 Zn1 N1 C64 -68.5(6) .
P3 O9 C25 C26 88.7(8) .
P3 O9 C25 C30 -92.8(7) .
C72 N3 C65 C66 2.6(11) .
O12 N3 C65 C66 -178.5(6) .
P1 O1 C1 C2 -97.2(7) .
P1 O1 C1 C6 90.8(8) .
O18 N4 C80 C79 -177.3(6) .
C73 N4 C80 C79 3.6(11) .
C77 C76 C78 C82 3.0(13) 1_655
C75 C76 C78 C82 -178.5(7) 1_655
P4 O14 C37 C42 87.8(7) .
P4 O14 C37 C38 -98.1(7) .
C78 C76 C75 C79 -30.0(12) .
C77 C76 C75 C79 148.5(9) .
C78 C76 C75 C74 145.2(8) .
C77 C76 C75 C74 -36.3(12) .
P2 O5 C13 C14 -92.1(8) .
P2 O5 C13 C18 93.0(7) .
C15 C14 C13 O5 -174.0(6) .
C22 C14 C13 O5 5.5(10) .
C15 C14 C13 C18 0.7(11) .
C22 C14 C13 C18 -179.9(7) .
C17 C18 C13 O5 172.2(6) .
C19 C18 C13 O5 -8.0(10) .
C17 C18 C13 C14 -2.5(11) .
C19 C18 C13 C14 177.4(7) .
C82 N2 C81 C77 -1.8(12) 1_455
Zn4 N2 C81 C77 -175.7(7) 1_455
C71 C67 C66 C65 -0.7(12) .
C68 C67 C66 C65 174.8(7) .
N3 C65 C66 C67 -1.9(12) .
N4 C80 C79 C75 -4.4(12) .
C74 C75 C79 C80 2.4(12) .
C76 C75 C79 C80 177.9(8) .
C17 C18 C19 C20 -37.4(10) .
C13 C18 C19 C20 142.7(7) .
C17 C18 C19 C21 86.4(9) .
C13 C18 C19 C21 -93.4(8) .
C66 C67 C68 C69 -33.0(11) .
C71 C67 C68 C69 142.4(8) .
C66 C67 C68 C70 147.7(8) .
C71 C67 C68 C70 -36.9(11) .
C61 C62 C57 C58 -1.1(17) .
C61 C62 C57 C49 178.7(10) .
C78 C76 C77 C81 -2.4(14) 1_655
C75 C76 C77 C81 179.1(8) 1_655
C70 C68 C69 C63 2.2(12) 1_545
C67 C68 C69 C63 -177.0(7) 1_545
C64 N1 C63 C69 1.3(12) 1_565
Zn1 N1 C63 C69 174.2(6) 1_565
C42 C37 C38 C39 -2.8(12) .
O14 C37 C38 C39 -176.5(6) .
C42 C37 C38 C46 178.7(8) .
O14 C37 C38 C46 5.0(12) .
C40 C39 C38 C37 1.1(12) .
C40 C39 C38 C46 179.6(9) .
O1 C1 C2 C3 -175.5(7) .
C6 C1 C2 C3 -3.7(12) .
O1 C1 C2 C10 5.3(12) .
C6 C1 C2 C10 177.1(9) .
O1 C1 C6 C5 173.6(7) .
C2 C1 C6 C5 2.0(13) .
O1 C1 C6 C7 -7.4(12) .
C2 C1 C6 C7 -179.0(8) .
C37 C38 C46 C47 -77.0(13) .
C39 C38 C46 C47 104.6(12) .
C37 C38 C46 C48 168.6(10) .
C39 C38 C46 C48 -9.8(15) .
C69 C68 C70 C64 -1.2(13) 1_545
C67 C68 C70 C64 178.1(8) 1_545
C30 C25 C26 C27 2.1(12) .
O9 C25 C26 C27 -179.6(7) .
C30 C25 C26 C34 -179.4(7) .
O9 C25 C26 C34 -1.1(11) .
C28 C27 C26 C25 0.3(13) .
C28 C27 C26 C34 -178.2(9) .
O18 N4 C73 C74 179.8(7) .
C80 N4 C73 C74 -1.1(12) .
O14 C37 C42 C41 177.1(6) .
C38 C37 C42 C41 3.7(12) .
O14 C37 C42 C43 -5.4(11) .
C38 C37 C42 C43 -178.8(7) .
C44 C43 C42 C37 -117.3(9) .
C45 C43 C42 C37 116.6(9) .
C44 C43 C42 C41 60.2(11) .
C45 C43 C42 C41 -66.0(10) .
C66 C67 C71 C72 2.7(12) .
C68 C67 C71 C72 -172.8(7) .
C63 N1 C64 C70 -0.2(13) 1_565
Zn1 N1 C64 C70 -173.3(7) 1_565
C54 C53 C52 C51 0.0(14) .
C56 C51 C52 C53 -0.3(13) .
C50 C51 C52 C53 179.5(8) .
C62 C57 C58 C59 1.0(15) .
C49 C57 C58 C59 -178.8(9) .
C13 C18 C17 C16 1.3(11) .
C19 C18 C17 C16 -178.5(7) .
C15 C16 C17 C18 1.5(12) .
N4 C73 C74 C75 -0.9(13) .
C79 C75 C74 C73 0.3(12) .
C76 C75 C74 C73 -175.3(8) .
C52 C53 C54 C55 0.3(14) .
C1 C6 C5 C4 0.4(14) .
C7 C6 C5 C4 -178.7(9) .
C17 C16 C15 C14 -3.4(12) .
C13 C14 C15 C16 2.3(12) .
C22 C14 C15 C16 -177.1(8) .
O12 N3 C72 C71 -179.5(7) .
C65 N3 C72 C71 -0.6(12) .
C67 C71 C72 N3 -2.1(12) .
C81 N2 C82 C78 2.4(11) 1_455
Zn4 N2 C82 C78 176.1(6) 1_455
C1 C2 C3 C4 3.3(14) .
C10 C2 C3 C4 -177.6(10) .
C25 C26 C34 C35 -126.8(10) .
C27 C26 C34 C35 51.6(12) .
C25 C26 C34 C36 112.2(9) .
C27 C26 C34 C36 -69.4(11) .
C30 C29 C28 C27 -5.4(15) .
C26 C27 C28 C29 1.3(15) .
C28 C29 C30 C25 7.3(12) .
C28 C29 C30 C31 -176.9(9) .
C26 C25 C30 C29 -5.7(11) .
O9 C25 C30 C29 176.0(6) .
C26 C25 C30 C31 178.6(8) .
O9 C25 C30 C31 0.2(11) .
C33 C31 C30 C29 63.8(12) .
C32 C31 C30 C29 -62.6(12) .
C33 C31 C30 C25 -120.8(10) .
C32 C31 C30 C25 112.8(11) .
C37 C42 C41 C40 -2.9(13) .
C43 C42 C41 C40 179.6(8) .
C1 C6 C7 C9 -101.3(10) .
C5 C6 C7 C9 77.7(11) .
C1 C6 C7 C8 134.3(8) .
C5 C6 C7 C8 -46.7(12) .
C2 C3 C4 C5 -1.1(16) .
C6 C5 C4 C3 -0.8(16) .
C62 C57 C49 O19 -7.6(16) .
C58 C57 C49 O19 172.2(10) .
C62 C57 C49 C50 173.1(9) .
C58 C57 C49 C50 -7.1(14) .
C57 C58 C59 C60 -0.4(15) .
C15 C14 C22 C24 107.7(10) .
C13 C14 C22 C24 -71.7(11) .
C15 C14 C22 C23 -22.5(13) .
C13 C14 C22 C23 158.1(9) .
C42 C41 C40 C39 1.3(14) .
C38 C39 C40 C41 -0.5(14) .
C52 C51 C56 C55 0.3(14) .
C50 C51 C56 C55 -179.5(9) .
C51 C56 C55 C54 0.0(16) .
C53 C54 C55 C56 -0.3(16) .
C57 C62 C61 C60 0.6(18) .
C62 C61 C60 C59 0.1(18) .
C58 C59 C60 C61 -0.1(16) .
O19 C49 C50 O20 -84.4(14) .
C57 C49 C50 O20 94.9(12) .
O19 C49 C50 C51 94.6(12) .
C57 C49 C50 C51 -86.1(12) .
C52 C51 C50 O20 175.9(9) .
C56 C51 C50 O20 -4.3(14) .
C52 C51 C50 C49 -3.1(14) .
C56 C51 C50 C49 176.7(9) .
C1 C2 C10 C11 -108.5(15) .
C3 C2 C10 C11 72.4(17) .
C1 C2 C10 C12B 94.4(13) .
C3 C2 C10 C12B -84.8(13) .
C1 C2 C10 C12A 144.0(10) .
C3 C2 C10 C12A -35.2(14) .

loop_
_platon_squeeze_void_nr
_platon_squeeze_void_average_x
_platon_squeeze_void_average_y
_platon_squeeze_void_average_z
_platon_squeeze_void_volume
_platon_squeeze_void_count_electrons
_platon_squeeze_void_content
1 0.458 0.139 0.528 7 1 ' '
2 0.470 0.222 0.156 14 2 ' '
3 0.338 0.384 0.435 9 1 ' '
4 0.234 0.472 0.654 13 1 ' '
5 0.766 0.528 0.346 13 1 ' '
6 0.662 0.616 0.565 9 1 ' '
7 0.530 0.778 0.843 14 2 ' '
8 0.542 0.861 0.472 7 1 ' '
